data_7054316
loop_
_publ_author_name
'An, Guang-Yu'
'Wang, Hong-Bo'
'Cui, Ai-Li'
'Kou, Hui-Zhong'

_publ_section_title
;
 Ferromagnetic versus antiferromagnetic exchange in oximato-bridged
 nickel(ii) complexes
;
_journal_issue 10
_journal_name_full 'New J. Chem.'
_journal_page_first 5037
_journal_paper_doi 10.1039/C4NJ01055H
_journal_volume 38
_journal_year 2014
_chemical_absolute_configuration unk
_chemical_formula_sum 'C27 H33 Br3 Cl N9 Ni2 O7'
_chemical_formula_weight 988.22
_chemical_name_systematic
; 
 ? 
;
_space_group_IT_number 19
_symmetry_cell_setting orthorhombic
_symmetry_space_group_name_Hall 'P 2ac 2ab'
_symmetry_space_group_name_H-M 'P 21 21 21'
_atom_sites_solution_hydrogens geom
_atom_sites_solution_primary direct
_atom_sites_solution_secondary difmap
_audit_creation_method SHELXL-97
_cell_angle_alpha 90.00
_cell_angle_beta 90.00
_cell_angle_gamma 90.00
_cell_formula_units_Z 4
_cell_length_a 11.763(2)
_cell_length_b 12.496(3)
_cell_length_c 23.866(5)
_cell_measurement_reflns_used 26531
_cell_measurement_temperature 293(2)
_cell_measurement_theta_max 27.47
_cell_measurement_theta_min 3.04
_cell_volume 3508.1(13)
_computing_cell_refinement 'crystalstructure 3.6.0 (Rigaku, 2004)'
_computing_data_collection 'crystalstructure 3.6.0 (Rigaku, 2004)'
_computing_data_reduction 'SHELXL-97 (Sheldrick, 1997)'
_computing_molecular_graphics 'XP (Sheldrick, 1998)'
_computing_publication_material 'XP (Sheldrick, 1998)'
_computing_structure_refinement 'SHELXL-97 (Sheldrick, 1997)'
_computing_structure_solution 'SHELXS-97 (Sheldrick, 1990)'
_diffrn_ambient_temperature 293(2)
_diffrn_detector_area_resol_mean 0.77
_diffrn_measured_fraction_theta_full 0.997
_diffrn_measured_fraction_theta_max 0.997
_diffrn_measurement_device_type 'Rigaku R-AXIS RAPID IP'
_diffrn_measurement_method '\w scans'
_diffrn_radiation_monochromator graphite
_diffrn_radiation_source 'fine-focus sealed tube'
_diffrn_radiation_type MoK\a
_diffrn_radiation_wavelength 0.71073
_diffrn_reflns_av_R_equivalents 0.0585
_diffrn_reflns_av_sigmaI/netI 0.0526
_diffrn_reflns_limit_h_max 15
_diffrn_reflns_limit_h_min -15
_diffrn_reflns_limit_k_max 16
_diffrn_reflns_limit_k_min -16
_diffrn_reflns_limit_l_max 30
_diffrn_reflns_limit_l_min -30
_diffrn_reflns_number 34383
_diffrn_reflns_theta_full 27.47
_diffrn_reflns_theta_max 27.47
_diffrn_reflns_theta_min 3.04
_exptl_absorpt_coefficient_mu 4.624
_exptl_absorpt_correction_T_max 1.000
_exptl_absorpt_correction_T_min 0.460
_exptl_absorpt_correction_type empirical
_exptl_absorpt_process_details 'ABSCOR; T Higashi (2001)'
_exptl_crystal_colour 'red brown'
_exptl_crystal_density_diffrn 1.871
_exptl_crystal_density_method 'not measured'
_exptl_crystal_description block
_exptl_crystal_F_000 1968
_exptl_crystal_size_max 0.18
_exptl_crystal_size_mid 0.16
_exptl_crystal_size_min 0.12
_refine_diff_density_max 1.018
_refine_diff_density_min -0.791
_refine_diff_density_rms 0.122
_refine_ls_abs_structure_details 'Flack H D (1983), Acta Cryst. A39, 876-881'
_refine_ls_abs_structure_Flack 0.051(11)
_refine_ls_extinction_method none
_refine_ls_goodness_of_fit_ref 1.074
_refine_ls_hydrogen_treatment constr
_refine_ls_matrix_type full
_refine_ls_number_parameters 442
_refine_ls_number_reflns 8007
_refine_ls_number_restraints 0
_refine_ls_restrained_S_all 1.074
_refine_ls_R_factor_all 0.0626
_refine_ls_R_factor_gt 0.0372
_refine_ls_shift/su_max 0.001
_refine_ls_shift/su_mean 0.000
_refine_ls_structure_factor_coef Fsqd
_refine_ls_weighting_details 'calc w=1/[\s^2^(Fo^2^)+(0.0479P)^2^+3.5674P] where P=(Fo^2^+2Fc^2^)/3'
_refine_ls_weighting_scheme calc
_refine_ls_wR_factor_gt 0.0827
_refine_ls_wR_factor_ref 0.1109
_reflns_number_gt 6184
_reflns_number_total 8007
_reflns_threshold_expression >2sigma(I)
_cod_data_source_file c4nj01055h3.cif
_cod_data_source_block 1
_cod_depositor_comments
;
The following automatic conversions were performed:

'_chemical_absolute_configuration' value 'UNK' changed to 'unk'
according to
/usr/data/users/saulius/crontab/automatic-downloads/rss-feeds/RSC/lib/dictionaries/cif_core.dic
dictionary named 'cif_core.dic' version 2.4.2 from
2011-04-26.

'_symmetry_cell_setting' value 'Orthorhombic' changed to
'orthorhombic' according to
/usr/data/users/saulius/crontab/automatic-downloads/rss-feeds/RSC/lib/dictionaries/cif_core.dic
dictionary named 'cif_core.dic' version 2.4.2 from 2011-04-26.

Automatic conversion script
Id: cif_fix_values 2281 2013-09-26 08:29:07Z andrius 

 Adding full bibliography for 7054316--7054320.cif.
;
_cod_original_cell_volume 3508.2(12)
_cod_original_sg_symbol_H-M P2(1)2(1)2(1)
_cod_database_code 7054316

loop_
_symmetry_equiv_pos_as_xyz
'x, y, z'
'-x+1/2, -y, z+1/2'
'-x, y+1/2, -z+1/2'
'x+1/2, -y+1/2, -z'

loop_
_atom_site_label
_atom_site_type_symbol
_atom_site_fract_x
_atom_site_fract_y
_atom_site_fract_z
_atom_site_U_iso_or_equiv
_atom_site_adp_type
_atom_site_occupancy
_atom_site_symmetry_multiplicity
_atom_site_calc_flag
_atom_site_refinement_flags
Ni1 Ni 0.93921(4) 0.06545(4) 0.90378(2) 0.02990(12) Uani 1 1 d .
Ni2 Ni 1.16087(4) -0.12343(4) 0.91117(2) 0.02919(12) Uani 1 1 d .
Br3 Br 0.86283(4) 0.35583(4) 0.94662(2) 0.05238(13) Uani 1 1 d .
O3 O 1.1053(2) -0.0606(2) 0.83580(11) 0.0343(7) Uani 1 1 d .
N8 N 1.0659(3) 0.0626(3) 0.96143(13) 0.0311(8) Uani 1 1 d .
N7 N 0.9207(3) -0.0944(3) 0.90931(14) 0.0323(8) Uani 1 1 d .
O2 O 1.1685(2) 0.0245(2) 0.94950(12) 0.0345(7) Uani 1 1 d .
N6 N 1.0568(3) 0.0344(3) 0.84264(14) 0.0318(8) Uani 1 1 d .
O1 O 0.9952(2) -0.1558(2) 0.93681(12) 0.0358(7) Uani 1 1 d .
N5 N 1.3338(3) -0.1083(3) 0.88826(15) 0.0373(9) Uani 1 1 d .
C25 C 0.7174(3) 0.0884(4) 0.81144(18) 0.0374(10) Uani 1 1 d .
N4 N 1.1785(3) -0.2790(3) 0.87504(15) 0.0388(9) Uani 1 1 d .
C24 C 0.7728(3) -0.0753(4) 0.84343(17) 0.0343(10) Uani 1 1 d .
N3 N 1.2288(3) -0.2003(3) 0.98316(15) 0.0385(9) Uani 1 1 d .
N2 N 0.7885(3) 0.0331(3) 0.84431(14) 0.0312(8) Uani 1 1 d .
C23 C 0.6341(4) 0.0453(4) 0.77691(19) 0.0435(12) Uani 1 1 d .
H23A H 0.5873 0.0890 0.7553 0.052 Uiso 1 1 calc R
C22 C 0.8464(3) -0.1406(4) 0.87799(16) 0.0324(10) Uani 1 1 d .
H22A H 0.8400 -0.2147 0.8776 0.039 Uiso 1 1 calc R
C21 C 1.0388(3) 0.2163(4) 0.82043(18) 0.0356(10) Uani 1 1 d .
C20 C 0.6233(4) -0.0629(5) 0.7758(2) 0.0490(13) Uani 1 1 d .
H20A H 0.5701 -0.0950 0.7524 0.059 Uiso 1 1 calc R
C19 C 0.6924(4) -0.1252(4) 0.80976(19) 0.0429(12) Uani 1 1 d .
H19A H 0.6850 -0.1993 0.8100 0.051 Uiso 1 1 calc R
C18 C 1.0838(4) 0.1102(4) 0.80875(18) 0.0364(10) Uani 1 1 d .
H18A H 1.1304 0.0977 0.7780 0.044 Uiso 1 1 calc R
C17 C 1.2373(5) -0.3168(4) 0.9729(2) 0.0513(14) Uani 1 1 d .
H17A H 1.2138 -0.3551 1.0063 0.062 Uiso 1 1 calc R
H17B H 1.3160 -0.3352 0.9654 0.062 Uiso 1 1 calc R
N1 N 0.8492(3) 0.1069(3) 0.98480(14) 0.0349(9) Uani 1 1 d .
N9 N 0.9772(3) 0.2300(3) 0.86855(14) 0.0339(9) Uani 1 1 d .
C15 C 1.1652(5) -0.3519(4) 0.9245(2) 0.0512(13) Uani 1 1 d .
H15A H 1.1864 -0.4240 0.9137 0.061 Uiso 1 1 calc R
H15B H 1.0861 -0.3529 0.9359 0.061 Uiso 1 1 calc R
C14 C 1.4057(4) -0.1471(5) 0.9347(2) 0.0553(15) Uani 1 1 d .
H14A H 1.4716 -0.1010 0.9382 0.066 Uiso 1 1 calc R
H14B H 1.4325 -0.2186 0.9260 0.066 Uiso 1 1 calc R
C13 C 1.1595(5) -0.1778(5) 1.03289(19) 0.0531(14) Uani 1 1 d .
H13A H 1.1917 -0.2133 1.0648 0.080 Uiso 1 1 calc R
H13B H 1.0834 -0.2033 1.0269 0.080 Uiso 1 1 calc R
H13C H 1.1578 -0.1021 1.0395 0.080 Uiso 1 1 calc R
C12 C 0.7434(4) 0.1297(4) 1.0000(2) 0.0430(12) Uani 1 1 d .
C11 C 1.2929(4) -0.2866(4) 0.8493(2) 0.0510(13) Uani 1 1 d .
H11A H 1.2877 -0.3266 0.8146 0.061 Uiso 1 1 calc R
H11B H 1.3430 -0.3255 0.8744 0.061 Uiso 1 1 calc R
C10 C 1.0164(5) 0.4002(5) 0.7948(2) 0.0596(15) Uani 1 1 d .
H10A H 1.0267 0.4560 0.7695 0.072 Uiso 1 1 calc R
C9 C 1.3428(4) -0.1494(4) 0.9894(2) 0.0494(13) Uani 1 1 d .
H9A H 1.3870 -0.1889 1.0168 0.059 Uiso 1 1 calc R
H9B H 1.3336 -0.0768 1.0031 0.059 Uiso 1 1 calc R
C8 C 1.3427(4) -0.1792(4) 0.8376(2) 0.0515(14) Uani 1 1 d .
H8A H 1.3028 -0.1464 0.8064 0.062 Uiso 1 1 calc R
H8B H 1.4219 -0.1871 0.8271 0.062 Uiso 1 1 calc R
C7 C 1.0595(4) 0.2989(4) 0.7833(2) 0.0489(13) Uani 1 1 d .
H7A H 1.1018 0.2868 0.7510 0.059 Uiso 1 1 calc R
C6 C 1.3628(4) 0.0029(4) 0.8722(2) 0.0460(12) Uani 1 1 d .
H6A H 1.4417 0.0066 0.8620 0.069 Uiso 1 1 calc R
H6B H 1.3486 0.0499 0.9032 0.069 Uiso 1 1 calc R
H6C H 1.3169 0.0243 0.8409 0.069 Uiso 1 1 calc R
C5 C 0.9289(4) 0.1245(4) 1.02494(19) 0.0437(12) Uani 1 1 d .
C4 C 0.9420(4) 0.3286(4) 0.8787(2) 0.0403(11) Uani 1 1 d .
C3 C 0.7936(5) 0.1954(6) 1.0894(3) 0.0706(18) Uani 1 1 d .
H3A H 0.7754 0.2264 1.1236 0.085 Uiso 1 1 calc R
C2 C 0.7102(4) 0.1755(5) 1.0498(3) 0.0618(16) Uani 1 1 d .
H2A H 0.6345 0.1926 1.0566 0.074 Uiso 1 1 calc R
C1 C 0.9045(5) 0.1679(5) 1.0767(2) 0.0597(17) Uani 1 1 d .
H1A H 0.9621 0.1786 1.1029 0.072 Uiso 1 1 calc R
Cl1 Cl 0.65072(11) 0.56093(11) 0.81734(6) 0.0568(3) Uani 1 1 d .
C26 C 0.9586(4) 0.4163(4) 0.8438(2) 0.0504(13) Uani 1 1 d .
H26A H 0.9312 0.4836 0.8534 0.061 Uiso 1 1 calc R
C27 C 1.0457(4) 0.0965(4) 1.01155(18) 0.0398(11) Uani 1 1 d .
H27A H 1.1035 0.1028 1.0380 0.048 Uiso 1 1 calc R
C28 C 1.0900(4) -0.3019(5) 0.8337(2) 0.0514(14) Uani 1 1 d .
H28A H 1.1012 -0.3724 0.8187 0.077 Uiso 1 1 calc R
H28B H 1.0941 -0.2504 0.8039 0.077 Uiso 1 1 calc R
H28C H 1.0168 -0.2978 0.8513 0.077 Uiso 1 1 calc R
O4 O 0.7577(4) 0.6093(4) 0.8280(2) 0.0907(16) Uani 1 1 d .
O5 O 0.5627(4) 0.6265(5) 0.8329(3) 0.135(2) Uani 1 1 d .
O6 O 0.6445(6) 0.5112(9) 0.7692(3) 0.224(4) Uani 1 1 d .
O7 O 0.6455(9) 0.4760(6) 0.8582(4) 0.193(4) Uani 1 1 d .
Br1 Br 0.62559(4) 0.09776(5) 0.94827(2) 0.06219(17) Uani 1 1 d .
Br2 Br 0.72011(4) 0.23977(4) 0.81496(2) 0.05430(14) Uani 1 1 d .

loop_
_atom_site_aniso_label
_atom_site_aniso_U_11
_atom_site_aniso_U_22
_atom_site_aniso_U_33
_atom_site_aniso_U_23
_atom_site_aniso_U_13
_atom_site_aniso_U_12
Ni1 0.0248(2) 0.0271(3) 0.0378(2) 0.0017(2) 0.0001(2) 0.0016(2)
Ni2 0.0250(2) 0.0262(3) 0.0363(2) 0.0018(2) 0.0000(2) 0.00252(19)
Br3 0.0513(3) 0.0379(3) 0.0680(3) -0.0104(2) -0.0001(3) 0.0074(2)
O3 0.0382(14) 0.0306(16) 0.0341(13) 0.0022(13) 0.0029(12) 0.0072(12)
N8 0.0238(14) 0.0290(19) 0.0405(17) -0.0008(15) 0.0023(14) 0.0018(14)
N7 0.0282(15) 0.0275(19) 0.0411(17) 0.0052(15) -0.0017(15) -0.0012(13)
O2 0.0205(11) 0.0364(17) 0.0468(16) -0.0039(14) 0.0002(13) 0.0042(11)
N6 0.0291(16) 0.0275(19) 0.0386(17) 0.0027(15) 0.0015(15) 0.0002(14)
O1 0.0277(13) 0.0365(17) 0.0430(15) 0.0126(13) 0.0019(12) 0.0019(12)
N5 0.0266(15) 0.037(2) 0.0480(19) 0.0051(16) 0.0081(15) 0.0015(15)
C25 0.0286(18) 0.036(2) 0.048(2) 0.001(2) 0.0004(19) -0.0025(18)
N4 0.0373(18) 0.030(2) 0.049(2) -0.0011(17) -0.0054(17) 0.0019(16)
C24 0.0293(18) 0.036(2) 0.038(2) 0.0028(19) 0.0050(18) -0.0059(18)
N3 0.0375(18) 0.035(2) 0.043(2) 0.0086(17) -0.0073(17) 0.0045(16)
N2 0.0249(14) 0.0303(19) 0.0385(17) 0.0038(15) -0.0045(15) -0.0025(14)
C23 0.037(2) 0.046(3) 0.047(2) 0.011(2) -0.011(2) -0.007(2)
C22 0.0255(18) 0.033(2) 0.038(2) 0.0037(18) -0.0005(17) -0.0038(17)
C21 0.0331(19) 0.029(2) 0.044(2) 0.0052(19) -0.0054(19) -0.0068(17)
C20 0.035(2) 0.062(3) 0.049(3) -0.003(2) -0.012(2) -0.008(2)
C19 0.039(2) 0.035(3) 0.055(3) -0.001(2) 0.002(2) -0.0087(19)
C18 0.034(2) 0.035(2) 0.040(2) 0.004(2) -0.0029(18) 0.0024(18)
C17 0.062(3) 0.036(3) 0.056(3) 0.008(2) -0.004(3) 0.004(2)
N1 0.0291(16) 0.036(2) 0.0402(18) -0.0022(15) 0.0093(15) 0.0049(15)
N9 0.0316(16) 0.026(2) 0.0437(19) 0.0025(16) -0.0053(15) -0.0035(14)
C15 0.059(3) 0.029(3) 0.065(3) 0.008(2) -0.007(3) 0.001(2)
C14 0.0241(19) 0.064(4) 0.078(3) 0.005(3) -0.017(2) -0.001(2)
C13 0.064(3) 0.062(4) 0.033(2) 0.009(2) 0.001(2) 0.009(3)
C12 0.036(2) 0.038(3) 0.055(3) 0.002(2) 0.016(2) 0.0004(19)
C11 0.049(3) 0.045(3) 0.060(3) -0.007(2) 0.011(2) 0.009(2)
C10 0.074(3) 0.045(3) 0.060(3) 0.022(3) -0.013(3) -0.013(3)
C9 0.038(2) 0.051(3) 0.059(3) 0.005(2) -0.010(2) 0.001(2)
C8 0.044(2) 0.047(3) 0.063(3) -0.009(2) 0.010(2) 0.010(2)
C7 0.057(3) 0.038(3) 0.051(3) 0.016(2) -0.004(2) -0.010(2)
C6 0.040(2) 0.040(3) 0.058(3) 0.009(2) 0.011(2) -0.007(2)
C5 0.045(2) 0.045(3) 0.042(2) -0.008(2) 0.004(2) 0.001(2)
C4 0.035(2) 0.034(3) 0.052(2) 0.003(2) -0.016(2) -0.0030(19)
C3 0.062(3) 0.089(5) 0.061(3) -0.030(3) 0.022(3) 0.003(3)
C2 0.041(2) 0.065(4) 0.080(4) -0.016(3) 0.027(3) 0.002(2)
C1 0.055(3) 0.080(4) 0.044(3) -0.015(3) 0.008(2) -0.004(3)
Cl1 0.0566(7) 0.0490(7) 0.0649(7) -0.0157(6) -0.0062(6) 0.0003(6)
C26 0.054(3) 0.022(3) 0.075(3) 0.004(2) -0.015(3) -0.001(2)
C27 0.034(2) 0.047(3) 0.038(2) -0.007(2) -0.0053(19) 0.0043(19)
C28 0.053(3) 0.044(3) 0.058(3) -0.008(2) -0.011(2) -0.002(2)
O4 0.058(2) 0.068(3) 0.147(4) -0.019(3) -0.020(3) 0.003(2)
O5 0.060(3) 0.101(4) 0.244(7) -0.060(5) -0.020(4) 0.026(3)
O6 0.124(5) 0.430(13) 0.117(4) -0.145(6) -0.001(4) -0.039(7)
O7 0.260(10) 0.099(5) 0.219(8) 0.066(5) 0.065(8) -0.007(7)
Br1 0.0304(2) 0.0827(4) 0.0734(3) -0.0058(3) 0.0043(3) 0.0051(2)
Br2 0.0527(3) 0.0342(3) 0.0760(3) 0.0080(3) -0.0240(3) -0.0006(2)

loop_
_atom_type_symbol
_atom_type_description
_atom_type_scat_dispersion_real
_atom_type_scat_dispersion_imag
_atom_type_scat_source
C C 0.0033 0.0016 'International Tables Vol C Tables 4.2.6.8 and 6.1.1.4'
H H 0.0000 0.0000 'International Tables Vol C Tables 4.2.6.8 and 6.1.1.4'
N N 0.0061 0.0033 'International Tables Vol C Tables 4.2.6.8 and 6.1.1.4'
O O 0.0106 0.0060 'International Tables Vol C Tables 4.2.6.8 and 6.1.1.4'
Cl Cl 0.1484 0.1585 'International Tables Vol C Tables 4.2.6.8 and 6.1.1.4'
Ni Ni 0.3393 1.1124 'International Tables Vol C Tables 4.2.6.8 and 6.1.1.4'
Br Br -0.2901 2.4595 'International Tables Vol C Tables 4.2.6.8 and 6.1.1.4'

loop_
_geom_angle_atom_site_label_1
_geom_angle_atom_site_label_2
_geom_angle_atom_site_label_3
_geom_angle
N7 Ni1 N8 91.01(14)
N7 Ni1 N6 86.10(14)
N8 Ni1 N6 89.08(13)
N7 Ni1 N1 96.91(14)
N8 Ni1 N1 76.61(12)
N6 Ni1 N1 165.39(13)
N7 Ni1 N9 161.05(14)
N8 Ni1 N9 97.02(13)
N6 Ni1 N9 76.94(13)
N1 Ni1 N9 101.63(13)
N7 Ni1 N2 77.48(13)
N8 Ni1 N2 168.20(14)
N6 Ni1 N2 92.72(13)
N1 Ni1 N2 101.89(12)
N9 Ni1 N2 94.74(12)
O2 Ni2 O3 93.38(12)
O2 Ni2 O1 94.83(11)
O3 Ni2 O1 91.91(11)
O2 Ni2 N5 89.59(13)
O3 Ni2 N5 92.58(13)
O1 Ni2 N5 173.50(14)
O2 Ni2 N3 91.75(14)
O3 Ni2 N3 173.56(13)
O1 Ni2 N3 91.53(13)
N5 Ni2 N3 83.56(14)
O2 Ni2 N4 171.59(12)
O3 Ni2 N4 91.45(13)
O1 Ni2 N4 91.89(13)
N5 Ni2 N4 83.31(14)
N3 Ni2 N4 83.00(15)
N6 O3 Ni2 111.6(2)
C27 N8 O2 118.9(3)
C27 N8 Ni1 119.2(3)
O2 N8 Ni1 121.9(2)
C22 N7 O1 118.2(4)
C22 N7 Ni1 118.7(3)
O1 N7 Ni1 122.1(2)
N8 O2 Ni2 112.1(2)
C18 N6 O3 118.3(3)
C18 N6 Ni1 118.5(3)
O3 N6 Ni1 123.2(2)
N7 O1 Ni2 111.0(2)
C14 N5 C6 111.8(4)
C14 N5 C8 111.7(4)
C6 N5 C8 109.2(4)
C14 N5 Ni2 109.1(3)
C6 N5 Ni2 111.9(3)
C8 N5 Ni2 102.9(3)
N2 C25 C23 126.0(4)
N2 C25 Br2 118.6(3)
C23 C25 Br2 115.2(3)
C28 N4 C11 110.8(4)
C28 N4 C15 109.8(4)
C11 N4 C15 112.5(4)
C28 N4 Ni2 112.4(3)
C11 N4 Ni2 108.2(3)
C15 N4 Ni2 103.0(3)
N2 C24 C19 123.1(4)
N2 C24 C22 117.9(4)
C19 C24 C22 118.9(4)
C13 N3 C17 111.1(4)
C13 N3 C9 109.7(4)
C17 N3 C9 112.0(4)
C13 N3 Ni2 111.0(3)
C17 N3 Ni2 109.7(3)
C9 N3 Ni2 103.0(3)
C25 N2 C24 114.7(3)
C25 N2 Ni1 138.6(3)
C24 N2 Ni1 106.7(3)
C20 C23 C25 117.6(4)
C20 C23 H23A 121.2
C25 C23 H23A 121.2
N7 C22 C24 119.0(4)
N7 C22 H22A 120.5
C24 C22 H22A 120.5
N9 C21 C7 122.6(4)
N9 C21 C18 117.9(4)
C7 C21 C18 119.6(4)
C23 C20 C19 119.5(4)
C23 C20 H20A 120.2
C19 C20 H20A 120.2
C20 C19 C24 119.0(5)
C20 C19 H19A 120.5
C24 C19 H19A 120.5
N6 C18 C21 117.4(4)
N6 C18 H18A 121.3
C21 C18 H18A 121.3
N3 C17 C15 112.1(4)
N3 C17 H17A 109.2
C15 C17 H17A 109.2
N3 C17 H17B 109.2
C15 C17 H17B 109.2
H17A C17 H17B 107.9
C12 N1 C5 114.8(4)
C12 N1 Ni1 136.1(3)
C5 N1 Ni1 108.4(3)
C4 N9 C21 115.9(4)
C4 N9 Ni1 135.7(3)
C21 N9 Ni1 107.6(3)
N4 C15 C17 111.7(4)
N4 C15 H15A 109.3
C17 C15 H15A 109.3
N4 C15 H15B 109.3
C17 C15 H15B 109.3
H15A C15 H15B 107.9
N5 C14 C9 112.1(4)
N5 C14 H14A 109.2
C9 C14 H14A 109.2
N5 C14 H14B 109.2
C9 C14 H14B 109.2
H14A C14 H14B 107.9
N3 C13 H13A 109.5
N3 C13 H13B 109.5
H13A C13 H13B 109.5
N3 C13 H13C 109.5
H13A C13 H13C 109.5
H13B C13 H13C 109.5
N1 C12 C2 126.2(5)
N1 C12 Br1 117.5(3)
C2 C12 Br1 116.3(3)
N4 C11 C8 112.2(4)
N4 C11 H11A 109.2
C8 C11 H11A 109.2
N4 C11 H11B 109.2
C8 C11 H11B 109.2
H11A C11 H11B 107.9
C26 C10 C7 118.9(5)
C26 C10 H10A 120.5
C7 C10 H10A 120.5
N3 C9 C14 111.4(4)
N3 C9 H9A 109.4
C14 C9 H9A 109.4
N3 C9 H9B 109.4
C14 C9 H9B 109.4
H9A C9 H9B 108.0
C11 C8 N5 110.6(4)
C11 C8 H8A 109.5
N5 C8 H8A 109.5
C11 C8 H8B 109.5
N5 C8 H8B 109.5
H8A C8 H8B 108.1
C21 C7 C10 119.3(5)
C21 C7 H7A 120.4
C10 C7 H7A 120.4
N5 C6 H6A 109.5
N5 C6 H6B 109.5
H6A C6 H6B 109.5
N5 C6 H6C 109.5
H6A C6 H6C 109.5
H6B C6 H6C 109.5
N1 C5 C1 123.5(4)
N1 C5 C27 117.3(4)
C1 C5 C27 119.2(4)
N9 C4 C26 125.4(5)
N9 C4 Br3 118.5(3)
C26 C4 Br3 116.1(4)
C1 C3 C2 118.4(5)
C1 C3 H3A 120.8
C2 C3 H3A 120.8
C12 C2 C3 117.6(5)
C12 C2 H2A 121.2
C3 C2 H2A 121.2
C5 C1 C3 119.3(5)
C5 C1 H1A 120.4
C3 C1 H1A 120.4
O6 Cl1 O5 118.6(5)
O6 Cl1 O4 114.1(4)
O5 Cl1 O4 111.5(3)
O6 Cl1 O7 104.0(6)
O5 Cl1 O7 103.0(5)
O4 Cl1 O7 103.3(5)
C10 C26 C4 117.8(5)
C10 C26 H26A 121.1
C4 C26 H26A 121.1
N8 C27 C5 117.1(4)
N8 C27 H27A 121.4
C5 C27 H27A 121.4
N4 C28 H28A 109.5
N4 C28 H28B 109.5
H28A C28 H28B 109.5
N4 C28 H28C 109.5
H28A C28 H28C 109.5
H28B C28 H28C 109.5

loop_
_geom_bond_atom_site_label_1
_geom_bond_atom_site_label_2
_geom_bond_distance
Ni1 N7 2.013(4)
Ni1 N8 2.029(3)
Ni1 N6 2.047(3)
Ni1 N1 2.265(3)
Ni1 N9 2.266(4)
Ni1 N2 2.307(3)
Ni2 O2 2.065(3)
Ni2 O3 2.069(3)
Ni2 O1 2.082(3)
Ni2 N5 2.115(3)
Ni2 N3 2.125(4)
Ni2 N4 2.137(4)
Br3 C4 1.899(5)
O3 N6 1.328(5)
N8 C27 1.291(5)
N8 O2 1.328(4)
N7 C22 1.287(5)
N7 O1 1.337(4)
N6 C18 1.285(5)
N5 C14 1.476(6)
N5 C6 1.482(6)
N5 C8 1.503(6)
C25 N2 1.339(5)
C25 C23 1.389(6)
C25 Br2 1.894(4)
N4 C28 1.463(6)
N4 C11 1.482(6)
N4 C15 1.498(6)
C24 N2 1.367(6)
C24 C19 1.389(6)
C24 C22 1.447(6)
N3 C13 1.467(6)
N3 C17 1.480(7)
N3 C9 1.492(6)
C23 C20 1.359(7)
C23 H23A 0.9300
C22 H22A 0.9300
C21 N9 1.368(5)
C21 C7 1.381(6)
C21 C18 1.455(6)
C20 C19 1.387(7)
C20 H20A 0.9300
C19 H19A 0.9300
C18 H18A 0.9300
C17 C15 1.499(7)
C17 H17A 0.9700
C17 H17B 0.9700
N1 C12 1.327(5)
N1 C5 1.358(6)
N9 C4 1.322(6)
C15 H15A 0.9700
C15 H15B 0.9700
C14 C9 1.501(7)
C14 H14A 0.9700
C14 H14B 0.9700
C13 H13A 0.9600
C13 H13B 0.9600
C13 H13C 0.9600
C12 C2 1.375(7)
C12 Br1 1.898(5)
C11 C8 1.491(8)
C11 H11A 0.9700
C11 H11B 0.9700
C10 C26 1.368(8)
C10 C7 1.391(8)
C10 H10A 0.9300
C9 H9A 0.9700
C9 H9B 0.9700
C8 H8A 0.9700
C8 H8B 0.9700
C7 H7A 0.9300
C6 H6A 0.9600
C6 H6B 0.9600
C6 H6C 0.9600
C5 C1 1.380(7)
C5 C27 1.454(6)
C4 C26 1.390(7)
C3 C1 1.382(8)
C3 C2 1.384(8)
C3 H3A 0.9300
C2 H2A 0.9300
C1 H1A 0.9300
Cl1 O6 1.309(7)
Cl1 O5 1.372(5)
Cl1 O4 1.420(5)
Cl1 O7 1.443(7)
C26 H26A 0.9300
C27 H27A 0.9300
C28 H28A 0.9600
C28 H28B 0.9600
C28 H28C 0.9600
